data_1554928
loop_
_publ_author_name
'Lin, Minggui'
'Cui, Hao'
'Hua, Yuhui'
'Zhang, Yandong'

_publ_section_title
;
 Domino enyne metathesis en route to skeletally diverse, privileged
 scaffolds: synthesis of the tricyclic core of pseudolaric acid F
;
_journal_issue 15
_journal_name_full 'Organic Chemistry Frontiers'
_journal_page_first 2771
_journal_paper_doi 10.1039/C9QO00477G
_journal_volume 6
_journal_year 2019
_chemical_formula_moiety 'C27 H33.99 O3 Si'
_chemical_formula_sum 'C27 H34 O3 Si'
_chemical_formula_weight 434.63
_space_group_crystal_system monoclinic
_space_group_IT_number 15
_space_group_name_Hall '-C 2yc'
_space_group_name_H-M_alt 'C 1 2/c 1'
_atom_sites_solution_hydrogens mixed
_audit_creation_date 2016-08-29
_audit_creation_method
;
Olex2 1.2
(compiled 2016.08.25 svn.r3337 for OlexSys, GUI svn.r5221)
;
_audit_update_record
;
2019-04-04 deposited with the CCDC.	2019-06-27 downloaded from the CCDC.
;
_cell_angle_alpha 90
_cell_angle_beta 93.609(6)
_cell_angle_gamma 90
_cell_formula_units_Z 8
_cell_length_a 42.742(3)
_cell_length_b 10.4771(9)
_cell_length_c 10.9037(9)
_cell_measurement_reflns_used 3010
_cell_measurement_temperature 293(2)
_cell_measurement_theta_max 28.14
_cell_measurement_theta_min 2.31
_cell_volume 4873.1(7)
_computing_molecular_graphics 'Olex2 (Dolomanov et al., 2009)'
_computing_publication_material 'Olex2 (Dolomanov et al., 2009)'
_computing_structure_refinement 'ShelXL (Sheldrick, 2015)'
_computing_structure_solution 'SHELXS-97 (Sheldrick, 1990)'
_diffrn_ambient_temperature 293(2)
_diffrn_measured_fraction_theta_full 0.996
_diffrn_measured_fraction_theta_max 0.996
_diffrn_measurement_device_type 'multiwire proportional'
_diffrn_measurement_method 'phi and omega scans'
_diffrn_radiation_monochromator graphite
_diffrn_radiation_type MoK\a
_diffrn_radiation_wavelength 0.71073
_diffrn_reflns_av_R_equivalents 0.0366
_diffrn_reflns_av_unetI/netI 0.0567
_diffrn_reflns_Laue_measured_fraction_full 0.996
_diffrn_reflns_Laue_measured_fraction_max 0.996
_diffrn_reflns_limit_h_max 45
_diffrn_reflns_limit_h_min -52
_diffrn_reflns_limit_k_max 10
_diffrn_reflns_limit_k_min -12
_diffrn_reflns_limit_l_max 11
_diffrn_reflns_limit_l_min -13
_diffrn_reflns_number 10004
_diffrn_reflns_point_group_measured_fraction_full 0.996
_diffrn_reflns_point_group_measured_fraction_max 0.996
_diffrn_reflns_theta_full 25.242
_diffrn_reflns_theta_max 25.996
_diffrn_reflns_theta_min 3.000
_exptl_absorpt_coefficient_mu 0.121
_exptl_absorpt_correction_T_max 0.8620
_exptl_absorpt_correction_T_min 0.8614
_exptl_absorpt_correction_type sphere
_exptl_absorpt_process_details
;
Interpolation using  Int.Tab. Vol. C (1992) p. 523,Tab. 6.3.3.3
for values of muR in the range 0-2.5, and Int.Tab. Vol.II (1959)
p.302; Table 5.3.6 B for muR in the range 2.6-10.0.
The interpolation procedure of C.W.Dwiggins Jr (Acta Cryst.(1975)
A31,146-148) is used with some modification.
;
_exptl_crystal_colour colourless
_exptl_crystal_colour_primary colourless
_exptl_crystal_density_diffrn 1.185
_exptl_crystal_density_method 'not measured'
_exptl_crystal_description block
_exptl_crystal_F_000 1872
_exptl_crystal_size_max 0.3
_exptl_crystal_size_mid 0.3
_exptl_crystal_size_min 0.2
_exptl_crystal_size_rad 0.0100
_refine_diff_density_max 0.438
_refine_diff_density_min -0.395
_refine_diff_density_rms 0.049
_refine_ls_extinction_method none
_refine_ls_goodness_of_fit_ref 1.105
_refine_ls_hydrogen_treatment mixed
_refine_ls_matrix_type full
_refine_ls_number_parameters 333
_refine_ls_number_reflns 4772
_refine_ls_number_restraints 0
_refine_ls_restrained_S_all 1.105
_refine_ls_R_factor_all 0.0939
_refine_ls_R_factor_gt 0.0697
_refine_ls_shift/su_max 0.001
_refine_ls_shift/su_mean 0.000
_refine_ls_structure_factor_coef Fsqd
_refine_ls_weighting_details 'w=1/[\s^2^(Fo^2^)+(0.0632P)^2^+3.5563P] where P=(Fo^2^+2Fc^2^)/3'
_refine_ls_weighting_scheme calc
_refine_ls_wR_factor_gt 0.1464
_refine_ls_wR_factor_ref 0.1574
_reflns_Friedel_coverage 0.000
_reflns_number_gt 3713
_reflns_number_total 4772
_reflns_threshold_expression 'I > 2\s(I)'
_cod_data_source_file c9qo00477g2.cif
_cod_data_source_block mon
_cod_database_code 1554928
_shelx_space_group_comment
;
The symmetry employed for this shelxl refinement is uniquely defined
by the following loop, which should always be used as a source of
symmetry information in preference to the above space-group names.
They are only intended as comments.
;
_olex2_refinement_description
;
1. Fixed Uiso
 At 1.2 times of:
  All C(H) groups, All C(H,H) groups
 At 1.5 times of:
  All C(H,H,H) groups, All O(H) groups
2. Others
 Sof(C41)=Sof(C42)=Sof(H42)=Sof(C43)=Sof(C44)=Sof(H44)=Sof(C45)=Sof(H45)=
 Sof(C46)=Sof(H46)=1-FVAR(1)
 Sof(C31)=Sof(C32)=Sof(H32)=Sof(C33)=Sof(H33)=Sof(C34)=Sof(H34)=Sof(C35)=
 Sof(H35)=Sof(C36)=Sof(H36)=FVAR(1)
 Fixed Sof: C21(0.4) H21A(0.4) H21B(0.4) H21C(0.4) C23(0.4) H23A(0.4)
 H23B(0.4) H23C(0.4) C1A(0.6) H1AA(0.6) H1AB(0.6) H1AC(0.6) C2A(0.6) H2AA(0.6)
 H2AB(0.6) H2AC(0.6) H43(0.5)
3.a Ternary CH refined with riding coordinates:
 C12(H12)
3.b Secondary CH2 refined with riding coordinates:
 C10(H10A,H10B), C11(H11A,H11B), C13(H13A,H13B), C15(H15A,H15B), C16(H16A,
 H16B), C18(H18A,H18B)
3.c Me refined with riding coordinates:
 C19(H19A,H19B,H19C), C21(H21A,H21B,H21C), C23(H23A,H23B,H23C), C1A(H1AA,H1AB,
 H1AC), C2A(H2AA,H2AB,H2AC)
3.d Aromatic/amide H refined with riding coordinates:
 C1(H1A), C5(H5), C7(H7), C9(H9), C14(H14), C17(H17), C32(H32), C33(H33),
 C34(H34), C35(H35), C36(H36), C42(H42), C44(H44), C45(H45), C46(H46)
3.e Fitted hexagon refined as free rotating group:
 C31(C32,C33,C34,C35,C36), C41(C42,C43,C44,C45,C46)
3.f Tetrahedral OH refined with riding coordinates:
 O1(H1)
;
_shelx_shelxl_version_number 2014/7
_olex2_submission_special_instructions 'No special instructions were received'

loop_
_space_group_symop_operation_xyz
'x, y, z'
'-x, y, -z+1/2'
'x+1/2, y+1/2, z'
'-x+1/2, y+1/2, -z+1/2'
'-x, -y, -z'
'x, -y, z-1/2'
'-x+1/2, -y+1/2, -z'
'x+1/2, -y+1/2, z-1/2'

loop_
_atom_site_label
_atom_site_type_symbol
_atom_site_fract_x
_atom_site_fract_y
_atom_site_fract_z
_atom_site_U_iso_or_equiv
_atom_site_adp_type
_atom_site_occupancy
_atom_site_site_symmetry_order
_atom_site_calc_flag
_atom_site_refinement_flags_posn
_atom_site_refinement_flags_occupancy
_atom_site_disorder_assembly
_atom_site_disorder_group
Si1 Si 0.08650(2) 0.76628(7) 0.09891(6) 0.0273(2) Uani 1 1 d . . . .
O1 O 0.20557(4) 0.86517(19) 0.05625(15) 0.0385(5) Uani 1 1 d . . . .
H1 H 0.1945 0.8954 0.1077 0.058 Uiso 1 1 calc R . . .
O2 O 0.28797(4) 0.9096(2) -0.06432(19) 0.0510(6) Uani 1 1 d . . . .
O3 O 0.10747(4) 0.7812(2) -0.02058(17) 0.0490(6) Uani 1 1 d . . . .
C1 C 0.10758(6) 0.7601(3) 0.3561(2) 0.0357(6) Uani 1 1 d . . . .
H1A H 0.0901 0.8101 0.3696 0.043 Uiso 1 1 calc R . . .
C2 C 0.11352(6) 0.7264(3) 0.2362(2) 0.0324(6) Uani 1 1 d . . . .
C3 C 0.26028(6) 0.9355(3) -0.0880(2) 0.0339(6) Uani 1 1 d . . . .
C4 C 0.21040(6) 0.8324(3) -0.1645(2) 0.0332(6) Uani 1 1 d . . . .
C5 C 0.24100(6) 0.8527(3) -0.1708(2) 0.0343(6) Uani 1 1 d . . . .
H5 H 0.2510 0.8109 -0.2327 0.041 Uiso 1 1 calc R . . .
C6 C 0.19110(5) 0.8861(3) -0.0640(2) 0.0318(6) Uani 1 1 d . . . .
C7 C 0.12694(7) 0.7213(3) 0.4559(2) 0.0437(7) Uani 1 1 d . . . .
H7 H 0.1225 0.7461 0.5348 0.052 Uiso 1 1 calc R . . .
C8 C 0.05878(6) 0.6319(3) 0.0620(3) 0.0386(7) Uani 1 1 d . . . .
C9 C 0.14023(6) 0.6531(3) 0.2209(3) 0.0439(7) Uani 1 1 d . . . .
H9 H 0.1452 0.6305 0.1421 0.053 Uiso 1 1 calc R . . .
C10 C 0.24677(6) 1.0567(3) -0.0389(3) 0.0393(7) Uani 1 1 d . . . .
H10A H 0.2624 1.1235 -0.0417 0.047 Uiso 1 1 calc R . . .
H10B H 0.2427 1.0434 0.0466 0.047 Uiso 1 1 calc R . . .
C11 C 0.18695(6) 1.0312(3) -0.0785(3) 0.0362(6) Uani 1 1 d . . . .
H11A H 0.1710 1.0473 -0.1441 0.043 Uiso 1 1 calc R . . .
H11B H 0.1793 1.0653 -0.0033 0.043 Uiso 1 1 calc R . . .
C12 C 0.15995(6) 0.8108(3) -0.0816(3) 0.0402(7) Uani 1 1 d . . . .
H12 H 0.1636 0.7280 -0.0413 0.048 Uiso 1 1 calc R . . .
C13 C 0.21671(6) 1.1032(3) -0.1070(3) 0.0383(7) Uani 1 1 d . . . .
H13A H 0.2193 1.0972 -0.1946 0.046 Uiso 1 1 calc R . . .
H13B H 0.2139 1.1926 -0.0876 0.046 Uiso 1 1 calc R . . .
C14 C 0.15267(7) 0.6462(3) 0.4384(3) 0.0467(8) Uani 1 1 d . . . .
H14 H 0.1653 0.6180 0.5055 0.056 Uiso 1 1 calc R . . .
C15 C 0.15646(7) 0.7847(3) -0.2188(3) 0.0520(9) Uani 1 1 d . . . .
H15A H 0.1489 0.8596 -0.2638 0.062 Uiso 1 1 calc R . . .
H15B H 0.1422 0.7142 -0.2371 0.062 Uiso 1 1 calc R . . .
C16 C 0.13275(6) 0.8701(3) -0.0236(3) 0.0468(8) Uani 1 1 d . . . .
H16A H 0.1391 0.8968 0.0595 0.056 Uiso 1 1 calc R . . .
H16B H 0.1259 0.9451 -0.0699 0.056 Uiso 1 1 calc R . . .
C17 C 0.15954(7) 0.6132(3) 0.3211(3) 0.0504(8) Uani 1 1 d . . . .
H17 H 0.1772 0.5640 0.3086 0.060 Uiso 1 1 calc R . . .
C18 C 0.18984(7) 0.7507(3) -0.2497(3) 0.0489(8) Uani 1 1 d . . . .
H18A H 0.1940 0.6608 -0.2352 0.059 Uiso 1 1 calc R . . .
H18B H 0.1931 0.7702 -0.3349 0.059 Uiso 1 1 calc R . . .
C19 C 0.04001(9) 0.6556(4) -0.0600(3) 0.0740(11) Uani 1 1 d . . . .
H19A H 0.0538 0.6849 -0.1200 0.111 Uiso 1 1 calc R . . .
H19B H 0.0301 0.5777 -0.0878 0.111 Uiso 1 1 calc R . . .
H19C H 0.0243 0.7192 -0.0485 0.111 Uiso 1 1 calc R . . .
C21 C 0.0335(2) 0.6594(9) 0.1732(10) 0.052(3) Uani 0.4 1 d . P A 1
H21A H 0.0229 0.7390 0.1574 0.078 Uiso 0.4 1 calc R P A 1
H21B H 0.0184 0.5915 0.1734 0.078 Uiso 0.4 1 calc R P A 1
H21C H 0.0449 0.6631 0.2518 0.078 Uiso 0.4 1 calc R P A 1
C23 C 0.0729(2) 0.5073(9) 0.1000(11) 0.061(3) Uani 0.4 1 d . P A 1
H23A H 0.0835 0.5157 0.1799 0.091 Uiso 0.4 1 calc R P A 1
H23B H 0.0567 0.4441 0.1029 0.091 Uiso 0.4 1 calc R P A 1
H23C H 0.0877 0.4817 0.0418 0.091 Uiso 0.4 1 calc R P A 1
C1A C 0.03774(16) 0.5885(8) 0.1499(7) 0.0662(19) Uani 0.6 1 d . P A 2
H1AA H 0.0492 0.5731 0.2271 0.099 Uiso 0.6 1 calc R P A 2
H1AB H 0.0220 0.6523 0.1605 0.099 Uiso 0.6 1 calc R P A 2
H1AC H 0.0279 0.5108 0.1212 0.099 Uiso 0.6 1 calc R P A 2
C2A C 0.08003(14) 0.5128(5) 0.0205(6) 0.0487(14) Uani 0.6 1 d . P A 2
H2AA H 0.0942 0.5416 -0.0386 0.073 Uiso 0.6 1 calc R P A 2
H2AB H 0.0918 0.4791 0.0911 0.073 Uiso 0.6 1 calc R P A 2
H2AC H 0.0667 0.4475 -0.0156 0.073 Uiso 0.6 1 calc R P A 2
C31 C 0.06986(7) 0.9370(2) 0.0943(3) 0.0212(11) Uani 0.492(3) 1 d . P B 1
C32 C 0.07992(7) 1.0241(3) 0.1845(3) 0.0328(13) Uani 0.492(3) 1 d G P B 1
H32 H 0.0948 1.0000 0.2462 0.039 Uiso 0.492(3) 1 calc R P B 1
C33 C 0.06781(8) 1.1473(3) 0.1824(3) 0.0375(14) Uani 0.492(3) 1 d G P B 1
H33 H 0.0745 1.2056 0.2428 0.045 Uiso 0.492(3) 1 calc R P B 1
C34 C 0.04564(9) 1.1833(3) 0.0902(3) 0.0397(17) Uani 0.492(3) 1 d G P B 1
H34 H 0.0375 1.2657 0.0888 0.048 Uiso 0.492(3) 1 calc R P B 1
C35 C 0.03558(7) 1.0962(3) 0.0000(3) 0.0370(14) Uani 0.492(3) 1 d G P B 1
H35 H 0.0207 1.1203 -0.0617 0.044 Uiso 0.492(3) 1 calc R P B 1
C36 C 0.04768(7) 0.9730(3) 0.0021(3) 0.0306(12) Uani 0.492(3) 1 d G P B 1
H36 H 0.0409 0.9147 -0.0582 0.037 Uiso 0.492(3) 1 calc R P B 1
C41 C 0.06023(8) 0.9046(3) 0.1481(3) 0.0295(12) Uani 0.508(3) 1 d . P B 2
C42 C 0.04017(8) 0.8993(3) 0.2434(3) 0.0386(14) Uani 0.508(3) 1 d G P B 2
H42 H 0.0393 0.8260 0.2912 0.046 Uiso 0.508(3) 1 calc R P B 2
C43 C 0.02140(8) 1.0036(4) 0.2674(3) 0.0467(16) Uani 0.508(3) 1 d G P B 2
C44 C 0.02270(9) 1.1132(3) 0.1960(4) 0.0484(17) Uani 0.508(3) 1 d G P B 2
H44 H 0.0101 1.1829 0.2121 0.058 Uiso 0.508(3) 1 calc R P B 2
C45 C 0.04276(10) 1.1184(3) 0.1007(4) 0.053(2) Uani 0.508(3) 1 d G P B 2
H45 H 0.0436 1.1918 0.0529 0.064 Uiso 0.508(3) 1 calc R P B 2
C46 C 0.06153(9) 1.0142(4) 0.0767(3) 0.0435(16) Uani 0.508(3) 1 d G P B 2
H46 H 0.0750 1.0177 0.0129 0.052 Uiso 0.508(3) 1 calc R P B 2
H43 H 0.0073(14) 1.004(7) 0.328(5) 0.057(18) Uiso 0.5 1 d . P C 2

loop_
_atom_site_aniso_label
_atom_site_aniso_U_11
_atom_site_aniso_U_22
_atom_site_aniso_U_33
_atom_site_aniso_U_23
_atom_site_aniso_U_13
_atom_site_aniso_U_12
Si1 0.0228(3) 0.0226(4) 0.0364(4) -0.0045(3) -0.0002(3) 0.0021(3)
O1 0.0315(10) 0.0497(13) 0.0342(9) -0.0010(9) 0.0008(8) -0.0018(9)
O2 0.0272(10) 0.0487(14) 0.0765(14) 0.0035(11) -0.0021(9) 0.0022(9)
O3 0.0306(10) 0.0707(16) 0.0450(11) 0.0239(11) -0.0043(8) -0.0213(10)
C1 0.0306(13) 0.0383(17) 0.0381(14) -0.0075(13) 0.0022(11) -0.0037(12)
C2 0.0271(13) 0.0338(15) 0.0360(13) -0.0052(12) -0.0001(10) -0.0001(11)
C3 0.0286(13) 0.0345(16) 0.0395(14) 0.0078(12) 0.0085(11) -0.0024(12)
C4 0.0408(15) 0.0218(14) 0.0363(14) 0.0040(11) -0.0034(11) -0.0009(12)
C5 0.0347(14) 0.0322(16) 0.0365(14) -0.0011(12) 0.0060(11) 0.0055(12)
C6 0.0255(13) 0.0317(15) 0.0375(13) 0.0063(12) -0.0039(10) -0.0011(11)
C7 0.0463(17) 0.050(2) 0.0343(14) -0.0045(14) -0.0010(12) -0.0162(15)
C8 0.0291(13) 0.0314(16) 0.0547(17) 0.0066(13) -0.0015(12) -0.0081(12)
C9 0.0356(15) 0.055(2) 0.0408(15) -0.0064(14) 0.0013(12) 0.0145(14)
C10 0.0324(14) 0.0339(17) 0.0518(16) -0.0064(13) 0.0047(12) -0.0118(12)
C11 0.0284(13) 0.0291(16) 0.0517(16) 0.0046(13) 0.0066(12) 0.0014(11)
C12 0.0294(14) 0.0334(16) 0.0567(17) 0.0154(14) -0.0054(12) -0.0066(12)
C13 0.0332(14) 0.0239(15) 0.0589(17) -0.0021(13) 0.0111(12) -0.0013(11)
C14 0.0407(16) 0.052(2) 0.0449(16) 0.0081(15) -0.0142(13) -0.0126(15)
C15 0.0446(17) 0.051(2) 0.0577(19) 0.0087(16) -0.0198(15) -0.0166(15)
C16 0.0270(14) 0.049(2) 0.0639(18) 0.0269(16) 0.0028(13) -0.0094(13)
C17 0.0349(16) 0.053(2) 0.0623(19) 0.0015(17) -0.0054(14) 0.0112(14)
C18 0.0550(19) 0.0373(18) 0.0527(18) -0.0080(15) -0.0111(15) -0.0054(15)
C19 0.067(2) 0.082(3) 0.070(2) -0.016(2) -0.0215(19) -0.022(2)
C21 0.044(5) 0.038(6) 0.079(6) -0.019(5) 0.040(4) -0.024(4)
C23 0.048(5) 0.029(5) 0.106(8) -0.005(6) 0.013(5) -0.015(4)
C1A 0.058(4) 0.064(5) 0.080(5) -0.002(4) 0.030(3) -0.013(4)
C2A 0.056(3) 0.023(3) 0.067(4) -0.004(3) -0.003(3) 0.006(2)
C31 0.019(3) 0.023(3) 0.023(3) -0.004(2) 0.007(2) -0.007(2)
C32 0.037(3) 0.029(3) 0.032(3) -0.003(2) -0.003(2) -0.003(2)
C33 0.047(3) 0.024(3) 0.042(3) -0.008(2) 0.008(3) -0.007(3)
C34 0.038(3) 0.029(4) 0.055(4) 0.003(3) 0.018(3) 0.007(3)
C35 0.032(3) 0.038(3) 0.041(3) 0.007(3) -0.001(2) 0.004(2)
C36 0.028(3) 0.028(3) 0.036(3) -0.003(2) -0.001(2) 0.002(2)
C41 0.030(3) 0.025(3) 0.033(3) -0.002(2) -0.003(2) 0.006(2)
C42 0.039(3) 0.042(4) 0.035(3) -0.001(3) 0.005(2) 0.009(3)
C43 0.038(3) 0.063(4) 0.040(3) -0.013(3) 0.003(3) 0.022(3)
C44 0.055(4) 0.039(4) 0.049(3) -0.016(3) -0.015(3) 0.028(3)
C45 0.063(4) 0.039(5) 0.056(4) 0.004(4) -0.002(4) 0.018(4)
C46 0.053(4) 0.024(3) 0.055(4) 0.005(3) 0.018(3) 0.012(3)

loop_
_atom_type_symbol
_atom_type_description
_atom_type_scat_dispersion_real
_atom_type_scat_dispersion_imag
_atom_type_scat_source
C C 0.0033 0.0016 'International Tables Vol C Tables 4.2.6.8 and 6.1.1.4'
H H 0.0000 0.0000 'International Tables Vol C Tables 4.2.6.8 and 6.1.1.4'
O O 0.0106 0.0060 'International Tables Vol C Tables 4.2.6.8 and 6.1.1.4'
Si Si 0.0817 0.0704 'International Tables Vol C Tables 4.2.6.8 and 6.1.1.4'

loop_
_geom_angle_atom_site_label_1
_geom_angle_atom_site_label_2
_geom_angle_atom_site_label_3
_geom_angle
_geom_angle_site_symmetry_3
O3 Si1 C2 108.41(10) .
O3 Si1 C8 105.82(12) .
O3 Si1 C31 96.35(14) .
O3 Si1 C41 120.48(14) .
C2 Si1 C31 115.80(12) .
C2 Si1 C41 106.56(13) .
C8 Si1 C2 110.72(12) .
C8 Si1 C31 117.80(13) .
C8 Si1 C41 104.69(14) .
C16 O3 Si1 122.28(19) .
C7 C1 C2 121.8(3) .
C1 C2 Si1 123.5(2) .
C1 C2 C9 116.8(2) .
C9 C2 Si1 119.63(19) .
O2 C3 C5 119.7(3) .
O2 C3 C10 119.9(2) .
C5 C3 C10 120.2(2) .
C5 C4 C6 123.9(2) .
C5 C4 C18 126.6(3) .
C18 C4 C6 109.5(2) .
C4 C5 C3 125.3(2) .
O1 C6 C4 112.37(19) .
O1 C6 C11 106.7(2) .
O1 C6 C12 110.7(2) .
C4 C6 C11 110.8(2) .
C4 C6 C12 102.9(2) .
C11 C6 C12 113.5(2) .
C14 C7 C1 120.2(3) .
C19 C8 Si1 110.9(2) .
C19 C8 C21 105.7(4) .
C19 C8 C2A 98.9(3) .
C21 C8 Si1 98.1(3) .
C23 C8 Si1 111.1(4) .
C23 C8 C19 124.6(5) .
C23 C8 C21 102.4(6) .
C1A C8 Si1 120.8(4) .
C1A C8 C19 108.5(4) .
C1A C8 C2A 109.2(4) .
C2A C8 Si1 106.3(3) .
C17 C9 C2 121.5(3) .
C3 C10 C13 115.3(2) .
C13 C11 C6 114.6(2) .
C15 C12 C6 104.1(2) .
C16 C12 C6 114.9(2) .
C16 C12 C15 117.5(2) .
C10 C13 C11 115.5(2) .
C17 C14 C7 119.5(3) .
C12 C15 C18 102.9(2) .
O3 C16 C12 110.4(3) .
C14 C17 C9 120.3(3) .
C4 C18 C15 104.4(2) .
C32 C31 Si1 119.65(17) .
C32 C31 C36 120.0 .
C36 C31 Si1 120.35(17) .
C31 C32 C33 120.0 .
C34 C33 C32 120.0 .
C33 C34 C35 120.0 .
C36 C35 C34 120.0 .
C35 C36 C31 120.0 .
C42 C41 Si1 125.1(2) .
C42 C41 C46 120.0 .
C46 C41 Si1 114.85(19) .
C41 C42 C43 120.0 .
C42 C43 C43 122.53(14) 2
C44 C43 C42 120.0 .
C44 C43 C43 87.6(2) 2
C43 C44 C45 120.0 .
C46 C45 C44 120.0 .
C45 C46 C41 120.0 .

loop_
_geom_bond_atom_site_label_1
_geom_bond_atom_site_label_2
_geom_bond_distance
_geom_bond_site_symmetry_2
Si1 O3 1.635(2) .
Si1 C2 1.879(3) .
Si1 C8 1.868(3) .
Si1 C31 1.924(3) .
Si1 C41 1.930(3) .
O1 C6 1.431(3) .
O2 C3 1.225(3) .
O3 C16 1.428(3) .
C1 C2 1.394(3) .
C1 C7 1.385(4) .
C2 C9 1.394(4) .
C3 C5 1.468(4) .
C3 C10 1.507(4) .
C4 C5 1.331(4) .
C4 C6 1.521(4) .
C4 C18 1.506(4) .
C6 C11 1.538(4) .
C6 C12 1.549(3) .
C7 C14 1.375(4) .
C8 C19 1.529(4) .
C8 C21 1.699(9) .
C8 C23 1.487(10) .
C8 C1A 1.430(7) .
C8 C2A 1.624(6) .
C9 C17 1.391(4) .
C10 C13 1.523(4) .
C11 C13 1.527(3) .
C12 C15 1.519(4) .
C12 C16 1.494(4) .
C14 C17 1.375(4) .
C15 C18 1.528(4) .
C31 C32 1.3900 .
C31 C36 1.3900 .
C32 C33 1.3900 .
C33 C34 1.3900 .
C34 C35 1.3900 .
C35 C36 1.3900 .
C41 C42 1.3900 .
C41 C46 1.3900 .
C42 C43 1.3900 .
C43 C43 1.845(7) 2
C43 C44 1.3900 .
C44 C45 1.3900 .
C45 C46 1.3900 .
